data_7719320
loop_
_publ_author_name
'Chen, Yu-Hsuan'
'Chen, Guan-Wen'
'Lee, Yi-Hui'
'Liu, Hsin-Kuan'
'Lin, Chun-Yi'

_publ_section_title
;
 Two-coordinate Co and Ni complexes of a bulky imidazolin-2-iminato ligand
 and facile synthesis of heterobimetallic complexes.
;
_journal_issue 38
_journal_name_full 'Dalton transactions (Cambridge, England : 2003)'
_journal_page_first 14448
_journal_page_last 14455
_journal_paper_doi 10.1039/d5dt01455g
_journal_volume 54
_journal_year 2025
_chemical_formula_moiety 'C54 H72 N6 Ni'
_chemical_formula_sum 'C54 H72 N6 Ni'
_chemical_formula_weight 863.88
_chemical_properties_physical Air-sensitive,Moisture-sensitive,Oxygen-sensitive
_space_group_crystal_system orthorhombic
_space_group_IT_number 56
_space_group_name_Hall '-P 2ab 2ac'
_space_group_name_H-M_alt 'P c c n'
_atom_sites_solution_hydrogens mixed
_audit_creation_date 2025-06-18
_audit_creation_method
;
Olex2 1.5
(compiled 2025.04.05 svn.rf049d14d for OlexSys, GUI svn.r7224)
;
_audit_update_record
;
2025-06-19 deposited with the CCDC.	2025-08-19 downloaded from the CCDC.
;
_cell_angle_alpha 90
_cell_angle_beta 90
_cell_angle_gamma 90
_cell_formula_units_Z 4
_cell_length_a 18.7896(19)
_cell_length_b 15.7367(16)
_cell_length_c 16.5612(17)
_cell_measurement_reflns_used 9952
_cell_measurement_temperature 100.15
_cell_measurement_theta_max 28.14
_cell_measurement_theta_min 2.46
_cell_volume 4896.9(9)
_computing_molecular_graphics 'Olex2 1.5 (Dolomanov et al., 2009)'
_computing_publication_material 'Olex2 1.5 (Dolomanov et al., 2009)'
_computing_structure_refinement 'SHELXL 2018/3 (Sheldrick, 2015)'
_computing_structure_solution 'SHELXT 2018/2 (Sheldrick, 2018)'
_diffrn_ambient_temperature 100.15
_diffrn_measured_fraction_theta_full 0.999
_diffrn_measured_fraction_theta_max 0.997
_diffrn_measurement_device_type 'Bruker APEX-II CCD'
_diffrn_measurement_method '\f and \w scans'
_diffrn_radiation_type MoK\a
_diffrn_radiation_wavelength 0.71073
_diffrn_reflns_av_R_equivalents 0.0611
_diffrn_reflns_av_unetI/netI 0.0253
_diffrn_reflns_Laue_measured_fraction_full 0.999
_diffrn_reflns_Laue_measured_fraction_max 0.997
_diffrn_reflns_limit_h_max 25
_diffrn_reflns_limit_h_min -25
_diffrn_reflns_limit_k_max 20
_diffrn_reflns_limit_k_min -20
_diffrn_reflns_limit_l_max 22
_diffrn_reflns_limit_l_min -22
_diffrn_reflns_number 73413
_diffrn_reflns_point_group_measured_fraction_full 0.999
_diffrn_reflns_point_group_measured_fraction_max 0.997
_diffrn_reflns_theta_full 25.242
_diffrn_reflns_theta_max 28.291
_diffrn_reflns_theta_min 2.168
_diffrn_standards_number 0
_exptl_absorpt_coefficient_mu 0.437
_exptl_absorpt_correction_T_max 0.7457
_exptl_absorpt_correction_T_min 0.6918
_exptl_absorpt_correction_type numerical
_exptl_absorpt_process_details
;
SADABS 2016/2: Krause, L., Herbst-Irmer, R., Sheldrick G.M. & Stalke D.,
 J. Appl. Cryst. 48 (2015) 3-10
;
_exptl_crystal_colour black
_exptl_crystal_colour_primary black
_exptl_crystal_density_diffrn 1.172
_exptl_crystal_description block
_exptl_crystal_F_000 1864
_exptl_crystal_preparation 'Magnetic properties'
_exptl_crystal_size_max 0.161
_exptl_crystal_size_mid 0.088
_exptl_crystal_size_min 0.086
_refine_diff_density_max 0.409
_refine_diff_density_min -0.701
_refine_diff_density_rms 0.064
_refine_ls_extinction_method none
_refine_ls_goodness_of_fit_ref 1.164
_refine_ls_hydrogen_treatment mixed
_refine_ls_matrix_type full
_refine_ls_number_parameters 312
_refine_ls_number_reflns 6070
_refine_ls_number_restraints 0
_refine_ls_restrained_S_all 1.164
_refine_ls_R_factor_all 0.0834
_refine_ls_R_factor_gt 0.0695
_refine_ls_shift/su_max 0.000
_refine_ls_shift/su_mean 0.000
_refine_ls_structure_factor_coef Fsqd
_refine_ls_weighting_details 'w=1/[\s^2^(Fo^2^)+(0.0581P)^2^+5.7701P] where P=(Fo^2^+2Fc^2^)/3'
_refine_ls_weighting_scheme calc
_refine_ls_wR_factor_gt 0.1559
_refine_ls_wR_factor_ref 0.1629
_reflns_Friedel_coverage 0.000
_reflns_number_gt 5093
_reflns_number_total 6070
_reflns_threshold_expression 'I > 2\s(I)'
_cod_data_source_file d5dt01455g2.cif
_cod_data_source_block 22nov38
_cod_depositor_comments 'Adding full bibliography for 7719316--7719320.cif.'
_cod_database_code 7719320
_shelx_shelxl_version_number 2018/3
_shelx_space_group_comment
;
The symmetry employed for this shelxl refinement is uniquely defined
by the following loop, which should always be used as a source of
symmetry information in preference to the above space-group names.
They are only intended as comments.
;
_shelx_estimated_absorpt_t_max 0.963
_shelx_estimated_absorpt_t_min 0.933
_olex2_refinement_description
;
1. Others
 Sof(C14A)=Sof(H14D)=Sof(H14E)=Sof(H14F)=Sof(C15A)=Sof(H15D)=Sof(H15E)=
 Sof(H15F)=1-FVAR(1)
 Sof(C14)=Sof(H14A)=Sof(H14B)=Sof(H14C)=Sof(C15)=Sof(H15A)=Sof(H15B)=Sof(H15C)=
 FVAR(1)
 Fixed Sof: Ni1(0.5)
2.a Ternary CH refined with riding coordinates:
 C10(H10), C22(H22), C25(H25)
2.b Aromatic/amide H refined with riding coordinates:
 C2(H2), C3(H3), C6(H6), C7(H7), C8(H8), C18(H18), C19(H19), C20(H20)
2.c Idealised Me refined as rotating group:
 C11(H11A,H11B,H11C), C12(H12A,H12B,H12C), C14(H14A,H14B,H14C), C15(H15A,H15B,
 H15C), C14A(H14D,H14E,H14F), C15A(H15D,H15E,H15F), C23(H23A,H23B,H23C),
 C24(H24A,H24B,H24C), C26(H26A,H26B,H26C), C27(H27A,H27B,H27C)
;
_olex2_submission_special_instructions 'No special instructions were received'

loop_
_space_group_symop_operation_xyz
'x, y, z'
'-x+1/2, -y+1/2, z'
'x+1/2, -y, -z+1/2'
'-x, y+1/2, -z+1/2'
'-x, -y, -z'
'x-1/2, y-1/2, -z'
'-x-1/2, y, z-1/2'
'x, -y-1/2, z-1/2'

loop_
_atom_site_label
_atom_site_type_symbol
_atom_site_fract_x
_atom_site_fract_y
_atom_site_fract_z
_atom_site_U_iso_or_equiv
_atom_site_adp_type
_atom_site_occupancy
_atom_site_site_symmetry_order
_atom_site_calc_flag
_atom_site_refinement_flags_posn
_atom_site_refinement_flags_adp
_atom_site_refinement_flags_occupancy
_atom_site_disorder_assembly
_atom_site_disorder_group
N2 N -0.38705(9) -0.15845(12) -0.54305(10) 0.0201(4) Uani 1 1 d . . . . .
N3 N -0.33694(9) -0.08553(12) -0.63951(10) 0.0186(4) Uani 1 1 d . . . . .
C1 C -0.38993(12) -0.07982(14) -0.58135(13) 0.0244(5) Uani 1 1 d . . . . .
C2 C -0.33462(12) -0.20807(17) -0.57617(14) 0.0279(5) Uani 1 1 d . . . . .
H2 H -0.322484 -0.264169 -0.560061 0.033 Uiso 1 1 calc R U . . .
C3 C -0.30347(12) -0.16319(16) -0.63547(14) 0.0268(5) Uani 1 1 d . . . . .
H3 H -0.265238 -0.181730 -0.668618 0.032 Uiso 1 1 calc R U . . .
C4 C -0.43715(11) -0.18115(15) -0.48115(12) 0.0215(4) Uani 1 1 d . . . . .
C5 C -0.50121(13) -0.21858(18) -0.50442(14) 0.0288(5) Uani 1 1 d . . . . .
C6 C -0.55080(13) -0.23576(19) -0.44408(15) 0.0345(6) Uani 1 1 d . . . . .
H6 H -0.594838 -0.261559 -0.457982 0.041 Uiso 1 1 calc R U . . .
C7 C -0.53702(13) -0.21595(19) -0.36452(14) 0.0341(6) Uani 1 1 d . . . . .
H7 H -0.571523 -0.227938 -0.324171 0.041 Uiso 1 1 calc R U . . .
C8 C -0.47338(13) -0.17884(17) -0.34346(13) 0.0284(5) Uani 1 1 d . . . . .
H8 H -0.464395 -0.165623 -0.288428 0.034 Uiso 1 1 calc R U . . .
C9 C -0.42193(11) -0.16031(14) -0.40126(12) 0.0207(4) Uani 1 1 d . . . . .
C10 C -0.51691(13) -0.2422(2) -0.59118(14) 0.0349(6) Uani 1 1 d . . . . .
H10 H -0.481702 -0.211961 -0.626198 0.042 Uiso 1 1 calc R U . . .
C11 C -0.50630(17) -0.3371(2) -0.60315(18) 0.0471(8) Uani 1 1 d . . . . .
H11A H -0.517894 -0.352273 -0.659017 0.071 Uiso 1 1 calc R U . . .
H11B H -0.537545 -0.368362 -0.566244 0.071 Uiso 1 1 calc R U . . .
H11C H -0.456605 -0.351877 -0.591919 0.071 Uiso 1 1 calc R U . . .
C12 C -0.59112(16) -0.2144(2) -0.61717(17) 0.0467(8) Uani 1 1 d . . . . .
H12A H -0.597921 -0.227333 -0.674533 0.070 Uiso 1 1 calc R U . . .
H12B H -0.596359 -0.153083 -0.608527 0.070 Uiso 1 1 calc R U . . .
H12C H -0.626825 -0.244812 -0.585166 0.070 Uiso 1 1 calc R U . . .
C13 C -0.35236(12) -0.11834(16) -0.37796(13) 0.0240(5) Uani 1 1 d . . . . .
H13 H -0.3241(15) -0.1101(17) -0.4235(17) 0.029 Uiso 1 1 d . U . . .
C14 C -0.3262(3) -0.1442(3) -0.2976(3) 0.0310(13) Uani 0.492(5) 1 d . . P A 2
H14A H -0.277418 -0.123719 -0.290157 0.047 Uiso 0.492(5) 1 calc R U P A 2
H14B H -0.327045 -0.206297 -0.293378 0.047 Uiso 0.492(5) 1 calc R U P A 2
H14C H -0.356933 -0.119698 -0.255743 0.047 Uiso 0.492(5) 1 calc R U P A 2
C15 C -0.3609(3) -0.0177(3) -0.3792(4) 0.0340(13) Uani 0.492(5) 1 d . . P A 2
H15A H -0.315358 0.008879 -0.365429 0.051 Uiso 0.492(5) 1 calc R U P A 2
H15B H -0.397068 -0.000689 -0.339721 0.051 Uiso 0.492(5) 1 calc R U P A 2
H15C H -0.375644 0.000626 -0.433237 0.051 Uiso 0.492(5) 1 calc R U P A 2
C14A C -0.2950(3) -0.1903(4) -0.3559(4) 0.0374(14) Uani 0.508(5) 1 d . . P A 1
H14D H -0.248422 -0.163851 -0.347309 0.056 Uiso 0.508(5) 1 calc R U P A 1
H14E H -0.291843 -0.231186 -0.400384 0.056 Uiso 0.508(5) 1 calc R U P A 1
H14F H -0.309828 -0.219768 -0.306557 0.056 Uiso 0.508(5) 1 calc R U P A 1
C15A C -0.3591(3) -0.0596(4) -0.3083(4) 0.0427(16) Uani 0.508(5) 1 d . . P A 1
H15D H -0.313425 -0.031319 -0.298757 0.064 Uiso 0.508(5) 1 calc R U P A 1
H15E H -0.372846 -0.091778 -0.260127 0.064 Uiso 0.508(5) 1 calc R U P A 1
H15F H -0.395599 -0.016810 -0.320099 0.064 Uiso 0.508(5) 1 calc R U P A 1
C16 C -0.31896(11) -0.01614(13) -0.69198(12) 0.0183(4) Uani 1 1 d . . . . .
C17 C -0.27283(11) 0.04665(14) -0.66320(13) 0.0224(4) Uani 1 1 d . . . . .
C18 C -0.25741(12) 0.11461(15) -0.71452(15) 0.0265(5) Uani 1 1 d . . . . .
H18 H -0.226210 0.158278 -0.696768 0.032 Uiso 1 1 calc R U . . .
C19 C -0.28669(12) 0.11909(15) -0.79009(15) 0.0277(5) Uani 1 1 d . . . . .
H19 H -0.276122 0.166127 -0.823988 0.033 Uiso 1 1 calc R U . . .
C20 C -0.33150(12) 0.05567(16) -0.81743(14) 0.0271(5) Uani 1 1 d . . . . .
H20 H -0.350809 0.059402 -0.870325 0.033 Uiso 1 1 calc R U . . .
C21 C -0.34889(11) -0.01353(14) -0.76902(13) 0.0209(4) Uani 1 1 d . . . . .
C22 C -0.23974(14) 0.04251(17) -0.57999(14) 0.0304(5) Uani 1 1 d . . . . .
H22 H -0.257001 -0.010517 -0.553098 0.036 Uiso 1 1 calc R U . . .
C23 C -0.15837(15) 0.0374(2) -0.58603(17) 0.0435(7) Uani 1 1 d . . . . .
H23A H -0.137895 0.034988 -0.531651 0.065 Uiso 1 1 calc R U . . .
H23B H -0.140324 0.087713 -0.614234 0.065 Uiso 1 1 calc R U . . .
H23C H -0.144917 -0.013815 -0.616053 0.065 Uiso 1 1 calc R U . . .
C24 C -0.2632(2) 0.1173(2) -0.5293(2) 0.0584(9) Uani 1 1 d . . . . .
H24A H -0.244450 0.111188 -0.474407 0.088 Uiso 1 1 calc R U . . .
H24B H -0.315301 0.119329 -0.527473 0.088 Uiso 1 1 calc R U . . .
H24C H -0.245044 0.170031 -0.553216 0.088 Uiso 1 1 calc R U . . .
C25 C -0.40015(12) -0.08115(15) -0.79773(14) 0.0254(5) Uani 1 1 d . . . . .
H25 H -0.386442 -0.135577 -0.770716 0.030 Uiso 1 1 calc R U . . .
C26 C -0.39761(18) -0.09645(19) -0.88846(16) 0.0418(7) Uani 1 1 d . . . . .
H26A H -0.424716 -0.147830 -0.901598 0.063 Uiso 1 1 calc R U . . .
H26B H -0.348052 -0.103721 -0.905549 0.063 Uiso 1 1 calc R U . . .
H26C H -0.418436 -0.047653 -0.916624 0.063 Uiso 1 1 calc R U . . .
C27 C -0.47603(13) -0.0601(2) -0.7712(2) 0.0434(7) Uani 1 1 d . . . . .
H27A H -0.507788 -0.106988 -0.785918 0.065 Uiso 1 1 calc R U . . .
H27B H -0.491814 -0.007940 -0.798216 0.065 Uiso 1 1 calc R U . . .
H27C H -0.477142 -0.051747 -0.712614 0.065 Uiso 1 1 calc R U . . .
Ni1 Ni -0.51197(4) 0.00110(6) -0.51443(4) 0.02130(18) Uani 0.5 1 d . . P B -1
N1 N -0.43062(15) -0.01801(14) -0.56819(18) 0.0526(8) Uani 1 1 d . . . . .

loop_
_atom_site_aniso_label
_atom_site_aniso_U_11
_atom_site_aniso_U_22
_atom_site_aniso_U_33
_atom_site_aniso_U_23
_atom_site_aniso_U_13
_atom_site_aniso_U_12
N2 0.0186(8) 0.0296(10) 0.0120(8) -0.0028(7) 0.0044(6) -0.0071(7)
N3 0.0178(8) 0.0244(9) 0.0137(8) -0.0013(7) 0.0069(6) -0.0012(7)
C1 0.0277(11) 0.0243(11) 0.0211(11) -0.0095(9) 0.0150(9) -0.0105(9)
C2 0.0202(10) 0.0409(13) 0.0226(11) 0.0139(10) 0.0052(8) 0.0086(10)
C3 0.0188(10) 0.0401(13) 0.0216(11) 0.0123(10) 0.0062(8) 0.0106(9)
C4 0.0188(10) 0.0328(12) 0.0128(9) -0.0012(8) 0.0043(8) -0.0080(8)
C5 0.0240(11) 0.0469(14) 0.0156(11) -0.0048(10) 0.0026(8) -0.0138(10)
C6 0.0226(11) 0.0585(17) 0.0224(12) -0.0024(11) 0.0035(9) -0.0210(11)
C7 0.0270(12) 0.0566(17) 0.0186(11) 0.0008(11) 0.0089(9) -0.0139(11)
C8 0.0288(12) 0.0436(14) 0.0128(10) -0.0030(9) 0.0049(9) -0.0060(10)
C9 0.0215(10) 0.0269(11) 0.0136(10) -0.0012(8) 0.0010(8) -0.0036(8)
C10 0.0297(12) 0.0596(17) 0.0154(11) -0.0072(11) 0.0019(9) -0.0213(12)
C11 0.0479(17) 0.066(2) 0.0275(14) -0.0184(14) 0.0091(12) -0.0173(15)
C12 0.0394(15) 0.078(2) 0.0231(13) -0.0102(13) -0.0072(11) -0.0150(15)
C13 0.0218(10) 0.0349(12) 0.0155(10) -0.0018(9) -0.0010(8) -0.0073(9)
C14 0.030(3) 0.039(3) 0.024(3) 0.009(2) -0.0099(19) -0.006(2)
C15 0.034(3) 0.027(3) 0.042(3) -0.001(2) -0.007(2) -0.009(2)
C14A 0.024(2) 0.041(3) 0.047(3) 0.002(2) -0.012(2) -0.007(2)
C15A 0.036(3) 0.048(3) 0.044(3) -0.024(3) -0.002(2) -0.011(2)
C16 0.0173(9) 0.0218(10) 0.0157(9) -0.0003(8) 0.0070(7) 0.0029(7)
C17 0.0217(10) 0.0279(11) 0.0175(10) -0.0019(8) 0.0073(8) -0.0007(9)
C18 0.0231(11) 0.0270(11) 0.0293(12) -0.0003(9) 0.0055(9) -0.0024(9)
C19 0.0244(11) 0.0273(12) 0.0314(13) 0.0106(10) 0.0036(9) 0.0037(9)
C20 0.0213(10) 0.0365(13) 0.0234(11) 0.0079(9) -0.0031(8) 0.0061(9)
C21 0.0154(9) 0.0253(11) 0.0221(11) 0.0008(8) 0.0027(8) 0.0051(8)
C22 0.0361(13) 0.0379(13) 0.0171(11) -0.0027(9) 0.0009(9) -0.0123(11)
C23 0.0403(15) 0.0634(19) 0.0269(14) 0.0018(13) -0.0081(11) -0.0034(14)
C24 0.070(2) 0.073(2) 0.0329(16) -0.0248(16) 0.0048(15) 0.0024(19)
C25 0.0235(11) 0.0282(11) 0.0245(11) 0.0002(9) -0.0040(9) 0.0029(9)
C26 0.0607(19) 0.0388(15) 0.0259(13) -0.0008(11) -0.0102(12) 0.0013(13)
C27 0.0206(12) 0.0456(16) 0.064(2) -0.0133(14) -0.0030(12) -0.0021(11)
Ni1 0.0220(5) 0.0218(3) 0.0200(5) 0.0005(3) 0.0107(3) 0.0063(3)
N1 0.0683(17) 0.0205(10) 0.0691(18) -0.0053(11) 0.0582(15) -0.0046(10)

loop_
_atom_type_symbol
_atom_type_description
_atom_type_scat_dispersion_real
_atom_type_scat_dispersion_imag
_atom_type_scat_source
C C 0.0033 0.0016 'International Tables Vol C Tables 4.2.6.8 and 6.1.1.4'
H H 0.0000 0.0000 'International Tables Vol C Tables 4.2.6.8 and 6.1.1.4'
N N 0.0061 0.0033 'International Tables Vol C Tables 4.2.6.8 and 6.1.1.4'
Ni Ni 0.3393 1.1124 'International Tables Vol C Tables 4.2.6.8 and 6.1.1.4'

loop_
_exptl_crystal_face_index_h
_exptl_crystal_face_index_k
_exptl_crystal_face_index_l
_exptl_crystal_face_perp_dist
-1.00 0.00 1.00 0.0420
-1.00 0.00 -1.00 0.0620
-1.00 -1.00 0.00 0.0660
-1.00 1.00 0.00 0.0410
0.00 0.00 1.00 0.0730
0.00 0.00 -1.00 0.0710
0.00 1.00 0.00 0.0210
0.00 -1.00 0.00 0.0440
0.00 -1.00 1.00 0.0510
0.00 1.00 -1.00 0.0270
1.00 0.00 -1.00 0.0060
1.00 0.00 1.00 0.0490
1.00 1.00 1.00 0.0390

loop_
_geom_angle_atom_site_label_1
_geom_angle_atom_site_label_2
_geom_angle_atom_site_label_3
_geom_angle
_geom_angle_site_symmetry_1
_geom_angle_site_symmetry_3
_geom_angle_publ_flag
C1 N2 C4 121.39(18) . . ?
C2 N2 C1 110.60(17) . . ?
C2 N2 C4 127.9(2) . . ?
C1 N3 C16 122.65(18) . . ?
C3 N3 C1 110.58(18) . . ?
C3 N3 C16 126.67(17) . . ?
N3 C1 N2 103.35(18) . . ?
N1 C1 N2 129.3(2) . . ?
N1 C1 N3 127.4(2) . . ?
N2 C2 H2 126.1 . . ?
C3 C2 N2 107.8(2) . . ?
C3 C2 H2 126.1 . . ?
N3 C3 H3 126.2 . . ?
C2 C3 N3 107.7(2) . . ?
C2 C3 H3 126.2 . . ?
C5 C4 N2 118.25(19) . . ?
C9 C4 N2 118.98(18) . . ?
C9 C4 C5 122.64(19) . . ?
C4 C5 C10 122.3(2) . . ?
C6 C5 C4 117.5(2) . . ?
C6 C5 C10 120.2(2) . . ?
C5 C6 H6 119.5 . . ?
C7 C6 C5 121.1(2) . . ?
C7 C6 H6 119.5 . . ?
C6 C7 H7 119.9 . . ?
C8 C7 C6 120.1(2) . . ?
C8 C7 H7 119.9 . . ?
C7 C8 H8 119.4 . . ?
C7 C8 C9 121.2(2) . . ?
C9 C8 H8 119.4 . . ?
C4 C9 C13 121.47(19) . . ?
C8 C9 C4 117.5(2) . . ?
C8 C9 C13 121.05(19) . . ?
C5 C10 H10 107.8 . . ?
C5 C10 C11 109.8(2) . . ?
C5 C10 C12 112.1(2) . . ?
C11 C10 H10 107.8 . . ?
C11 C10 C12 111.4(2) . . ?
C12 C10 H10 107.8 . . ?
C10 C11 H11A 109.5 . . ?
C10 C11 H11B 109.5 . . ?
C10 C11 H11C 109.5 . . ?
H11A C11 H11B 109.5 . . ?
H11A C11 H11C 109.5 . . ?
H11B C11 H11C 109.5 . . ?
C10 C12 H12A 109.5 . . ?
C10 C12 H12B 109.5 . . ?
C10 C12 H12C 109.5 . . ?
H12A C12 H12B 109.5 . . ?
H12A C12 H12C 109.5 . . ?
H12B C12 H12C 109.5 . . ?
C9 C13 H13 110.2(17) . . ?
C9 C13 C15 110.1(3) . . ?
C9 C13 C14A 109.2(2) . . ?
C14 C13 C9 113.4(3) . . ?
C14 C13 H13 125.4(17) . . ?
C14 C13 C15 108.6(3) . . ?
C15 C13 H13 84.8(17) . . ?
C14A C13 H13 84.3(17) . . ?
C15A C13 C9 113.3(3) . . ?
C15A C13 H13 126.3(17) . . ?
C15A C13 C14A 108.7(4) . . ?
C13 C14 H14A 109.5 . . ?
C13 C14 H14B 109.5 . . ?
C13 C14 H14C 109.5 . . ?
H14A C14 H14B 109.5 . . ?
H14A C14 H14C 109.5 . . ?
H14B C14 H14C 109.5 . . ?
C13 C15 H15A 109.5 . . ?
C13 C15 H15B 109.5 . . ?
C13 C15 H15C 109.5 . . ?
H15A C15 H15B 109.5 . . ?
H15A C15 H15C 109.5 . . ?
H15B C15 H15C 109.5 . . ?
C13 C14A H14D 109.5 . . ?
C13 C14A H14E 109.5 . . ?
C13 C14A H14F 109.5 . . ?
H14D C14A H14E 109.5 . . ?
H14D C14A H14F 109.5 . . ?
H14E C14A H14F 109.5 . . ?
C13 C15A H15D 109.5 . . ?
C13 C15A H15E 109.5 . . ?
C13 C15A H15F 109.5 . . ?
H15D C15A H15E 109.5 . . ?
H15D C15A H15F 109.5 . . ?
H15E C15A H15F 109.5 . . ?
C17 C16 N3 118.50(19) . . ?
C21 C16 N3 118.76(19) . . ?
C21 C16 C17 122.7(2) . . ?
C16 C17 C22 122.3(2) . . ?
C18 C17 C16 117.5(2) . . ?
C18 C17 C22 120.1(2) . . ?
C17 C18 H18 119.6 . . ?
C19 C18 C17 120.8(2) . . ?
C19 C18 H18 119.6 . . ?
C18 C19 H19 119.8 . . ?
C18 C19 C20 120.5(2) . . ?
C20 C19 H19 119.8 . . ?
C19 C20 H20 119.3 . . ?
C19 C20 C21 121.3(2) . . ?
C21 C20 H20 119.3 . . ?
C16 C21 C25 121.6(2) . . ?
C20 C21 C16 117.1(2) . . ?
C20 C21 C25 121.3(2) . . ?
C17 C22 H22 108.0 . . ?
C17 C22 C23 110.6(2) . . ?
C23 C22 H22 108.0 . . ?
C24 C22 C17 110.6(2) . . ?
C24 C22 H22 108.0 . . ?
C24 C22 C23 111.6(2) . . ?
C22 C23 H23A 109.5 . . ?
C22 C23 H23B 109.5 . . ?
C22 C23 H23C 109.5 . . ?
H23A C23 H23B 109.5 . . ?
H23A C23 H23C 109.5 . . ?
H23B C23 H23C 109.5 . . ?
C22 C24 H24A 109.5 . . ?
C22 C24 H24B 109.5 . . ?
C22 C24 H24C 109.5 . . ?
H24A C24 H24B 109.5 . . ?
H24A C24 H24C 109.5 . . ?
H24B C24 H24C 109.5 . . ?
C21 C25 H25 107.3 . . ?
C21 C25 C26 113.7(2) . . ?
C21 C25 C27 110.6(2) . . ?
C26 C25 H25 107.3 . . ?
C26 C25 C27 110.3(2) . . ?
C27 C25 H25 107.3 . . ?
C25 C26 H26A 109.5 . . ?
C25 C26 H26B 109.5 . . ?
C25 C26 H26C 109.5 . . ?
H26A C26 H26B 109.5 . . ?
H26A C26 H26C 109.5 . . ?
H26B C26 H26C 109.5 . . ?
C25 C27 H27A 109.5 . . ?
C25 C27 H27B 109.5 . . ?
C25 C27 H27C 109.5 . . ?
H27A C27 H27B 109.5 . . ?
H27A C27 H27C 109.5 . . ?
H27B C27 H27C 109.5 . . ?
C1 N1 Ni1 137.25(18) . . ?

loop_
_geom_bond_atom_site_label_1
_geom_bond_atom_site_label_2
_geom_bond_distance
_geom_bond_site_symmetry_2
_geom_bond_publ_flag
N2 C1 1.392(3) . ?
N2 C2 1.372(3) . ?
N2 C4 1.437(3) . ?
N3 C1 1.388(3) . ?
N3 C3 1.376(3) . ?
N3 C16 1.436(3) . ?
C1 N1 1.256(3) . ?
C2 H2 0.9500 . ?
C2 C3 1.344(3) . ?
C3 H3 0.9500 . ?
C4 C5 1.394(3) . ?
C4 C9 1.393(3) . ?
C5 C6 1.393(3) . ?
C5 C10 1.513(3) . ?
C6 H6 0.9500 . ?
C6 C7 1.379(3) . ?
C7 H7 0.9500 . ?
C7 C8 1.376(3) . ?
C8 H8 0.9500 . ?
C8 C9 1.391(3) . ?
C9 C13 1.515(3) . ?
C10 H10 1.0000 . ?
C10 C11 1.520(5) . ?
C10 C12 1.524(4) . ?
C11 H11A 0.9800 . ?
C11 H11B 0.9800 . ?
C11 H11C 0.9800 . ?
C12 H12A 0.9800 . ?
C12 H12B 0.9800 . ?
C12 H12C 0.9800 . ?
C13 H13 0.93(3) . ?
C13 C14 1.476(5) . ?
C13 C15 1.592(6) . ?
C13 C14A 1.605(6) . ?
C13 C15A 1.484(6) . ?
C14 H14A 0.9800 . ?
C14 H14B 0.9800 . ?
C14 H14C 0.9800 . ?
C15 H15A 0.9800 . ?
C15 H15B 0.9800 . ?
C15 H15C 0.9800 . ?
C14A H14D 0.9800 . ?
C14A H14E 0.9800 . ?
C14A H14F 0.9800 . ?
C15A H15D 0.9800 . ?
C15A H15E 0.9800 . ?
C15A H15F 0.9800 . ?
C16 C17 1.398(3) . ?
C16 C21 1.395(3) . ?
C17 C18 1.396(3) . ?
C17 C22 1.513(3) . ?
C18 H18 0.9500 . ?
C18 C19 1.369(3) . ?
C19 H19 0.9500 . ?
C19 C20 1.382(4) . ?
C20 H20 0.9500 . ?
C20 C21 1.391(3) . ?
C21 C25 1.512(3) . ?
C22 H22 1.0000 . ?
C22 C23 1.534(4) . ?
C22 C24 1.512(4) . ?
C23 H23A 0.9800 . ?
C23 H23B 0.9800 . ?
C23 H23C 0.9800 . ?
C24 H24A 0.9800 . ?
C24 H24B 0.9800 . ?
C24 H24C 0.9800 . ?
C25 H25 1.0000 . ?
C25 C26 1.523(3) . ?
C25 C27 1.528(3) . ?
C26 H26A 0.9800 . ?
C26 H26B 0.9800 . ?
C26 H26C 0.9800 . ?
C27 H27A 0.9800 . ?
C27 H27B 0.9800 . ?
C27 H27C 0.9800 . ?
Ni1 N1 1.794(2) . ?

loop_
_geom_torsion_atom_site_label_1
_geom_torsion_atom_site_label_2
_geom_torsion_atom_site_label_3
_geom_torsion_atom_site_label_4
_geom_torsion
_geom_torsion_site_symmetry_1
_geom_torsion_site_symmetry_2
_geom_torsion_site_symmetry_3
_geom_torsion_site_symmetry_4
_geom_torsion_publ_flag
N2 C1 N1 Ni1 -14.4(6) . . . . ?
N2 C2 C3 N3 -0.3(3) . . . . ?
N2 C4 C5 C6 -176.5(2) . . . . ?
N2 C4 C5 C10 5.0(4) . . . . ?
N2 C4 C9 C8 176.4(2) . . . . ?
N2 C4 C9 C13 -3.1(3) . . . . ?
N3 C1 N1 Ni1 164.7(3) . . . . ?
N3 C16 C17 C18 -178.49(19) . . . . ?
N3 C16 C17 C22 1.9(3) . . . . ?
N3 C16 C21 C20 178.56(19) . . . . ?
N3 C16 C21 C25 0.8(3) . . . . ?
C1 N2 C2 C3 -0.1(3) . . . . ?
C1 N2 C4 C5 87.7(3) . . . . ?
C1 N2 C4 C9 -88.4(3) . . . . ?
C1 N3 C3 C2 0.7(3) . . . . ?
C1 N3 C16 C17 82.6(3) . . . . ?
C1 N3 C16 C21 -96.5(2) . . . . ?
C2 N2 C1 N3 0.5(2) . . . . ?
C2 N2 C1 N1 179.9(3) . . . . ?
C2 N2 C4 C5 -88.2(3) . . . . ?
C2 N2 C4 C9 95.7(3) . . . . ?
C3 N3 C1 N2 -0.7(2) . . . . ?
C3 N3 C1 N1 179.9(3) . . . . ?
C3 N3 C16 C17 -93.5(3) . . . . ?
C3 N3 C16 C21 87.4(3) . . . . ?
C4 N2 C1 N3 -175.97(18) . . . . ?
C4 N2 C1 N1 3.3(4) . . . . ?
C4 N2 C2 C3 176.1(2) . . . . ?
C4 C5 C6 C7 0.4(4) . . . . ?
C4 C5 C10 C11 101.4(3) . . . . ?
C4 C5 C10 C12 -134.2(3) . . . . ?
C4 C9 C13 C14 -146.5(3) . . . . ?
C4 C9 C13 C15 91.6(3) . . . . ?
C4 C9 C13 C14A -91.1(3) . . . . ?
C4 C9 C13 C15A 147.5(4) . . . . ?
C5 C4 C9 C8 0.5(4) . . . . ?
C5 C4 C9 C13 -179.0(2) . . . . ?
C5 C6 C7 C8 -0.2(5) . . . . ?
C6 C5 C10 C11 -77.2(3) . . . . ?
C6 C5 C10 C12 47.3(4) . . . . ?
C6 C7 C8 C9 0.2(4) . . . . ?
C7 C8 C9 C4 -0.3(4) . . . . ?
C7 C8 C9 C13 179.1(2) . . . . ?
C8 C9 C13 C14 34.0(4) . . . . ?
C8 C9 C13 C15 -87.9(3) . . . . ?
C8 C9 C13 C14A 89.4(3) . . . . ?
C8 C9 C13 C15A -31.9(4) . . . . ?
C9 C4 C5 C6 -0.5(4) . . . . ?
C9 C4 C5 C10 -179.1(3) . . . . ?
C10 C5 C6 C7 179.0(3) . . . . ?
C16 N3 C1 N2 -177.42(18) . . . . ?
C16 N3 C1 N1 3.2(4) . . . . ?
C16 N3 C3 C2 177.2(2) . . . . ?
C16 C17 C18 C19 0.1(3) . . . . ?
C16 C17 C22 C23 117.9(3) . . . . ?
C16 C17 C22 C24 -118.0(3) . . . . ?
C16 C21 C25 C26 -149.9(2) . . . . ?
C16 C21 C25 C27 85.4(3) . . . . ?
C17 C16 C21 C20 -0.6(3) . . . . ?
C17 C16 C21 C25 -178.4(2) . . . . ?
C17 C18 C19 C20 -0.8(4) . . . . ?
C18 C17 C22 C23 -61.8(3) . . . . ?
C18 C17 C22 C24 62.4(3) . . . . ?
C18 C19 C20 C21 0.9(4) . . . . ?
C19 C20 C21 C16 -0.2(3) . . . . ?
C19 C20 C21 C25 177.6(2) . . . . ?
C20 C21 C25 C26 32.4(3) . . . . ?
C20 C21 C25 C27 -92.3(3) . . . . ?
C21 C16 C17 C18 0.6(3) . . . . ?
C21 C16 C17 C22 -179.0(2) . . . . ?
C22 C17 C18 C19 179.7(2) . . . . ?
